data_7039345
loop_
_publ_author_name
'Ghosh, Somnath'
'Deka, Hemanta'
'Dangat, Yuvraj B.'
'Saha, Soumen'
'Gogoi, Kuldeep'
'Vanka, Kumar'
'Mondal, Biplab'

_publ_section_title
;
 Reductive nitrosylation of nickel(ii) complex by nitric oxide followed by
 nitrous oxide release.
;
_journal_issue 25
_journal_name_full 'Dalton transactions (Cambridge, England : 2003)'
_journal_page_first 10200
_journal_page_last 10208
_journal_paper_doi 10.1039/c6dt00826g
_journal_volume 45
_journal_year 2016
_chemical_formula_sum 'C26 H44 Cl2 N8 Ni O2'
_chemical_formula_weight 630.30
_chemical_name_systematic
; 
 ? 
;
_space_group_IT_number 2
_symmetry_cell_setting triclinic
_symmetry_space_group_name_Hall '-P 1'
_symmetry_space_group_name_H-M 'P -1'
_atom_sites_solution_hydrogens geom
_atom_sites_solution_primary direct
_atom_sites_solution_secondary difmap
_audit_creation_method SHELXL-97
_audit_update_record
;
2016-04-29 deposited with the CCDC.
2016-05-06 downloaded from the CCDC.
;
_cell_angle_alpha 85.293(5)
_cell_angle_beta 77.072(5)
_cell_angle_gamma 73.587(7)
_cell_formula_units_Z 2
_cell_length_a 10.8400(7)
_cell_length_b 11.2885(10)
_cell_length_c 14.2205(7)
_cell_measurement_reflns_used 4695
_cell_measurement_temperature 296(2)
_cell_measurement_theta_max 28.4230
_cell_measurement_theta_min 3.4670
_cell_volume 1626.6(2)
_computing_cell_refinement 'Bruker SMART'
_computing_data_collection 'Bruker SMART'
_computing_data_reduction 'Bruker SAINT'
_computing_molecular_graphics 'Bruker SHELXTL'
_computing_publication_material 'Bruker SHELXTL'
_computing_structure_refinement 'SHELXL-97 (Sheldrick, 1997)'
_computing_structure_solution 'SHELXS-97 (Sheldrick, 1990)'
_diffrn_ambient_temperature 296(2)
_diffrn_measured_fraction_theta_full 0.997
_diffrn_measured_fraction_theta_max 0.997
_diffrn_measurement_device_type 'CCD area detector'
_diffrn_measurement_method 'phi and omega scans'
_diffrn_radiation_monochromator graphite
_diffrn_radiation_source 'fine-focus sealed tube'
_diffrn_radiation_type MoK\a
_diffrn_radiation_wavelength 0.71073
_diffrn_reflns_av_R_equivalents 0.0577
_diffrn_reflns_av_sigmaI/netI 0.0826
_diffrn_reflns_limit_h_max 12
_diffrn_reflns_limit_h_min -13
_diffrn_reflns_limit_k_max 8
_diffrn_reflns_limit_k_min -13
_diffrn_reflns_limit_l_max 17
_diffrn_reflns_limit_l_min -17
_diffrn_reflns_number 11016
_diffrn_reflns_theta_full 25.50
_diffrn_reflns_theta_max 25.50
_diffrn_reflns_theta_min 3.00
_exptl_absorpt_coefficient_mu 0.796
_exptl_absorpt_correction_T_max 1.00000
_exptl_absorpt_correction_T_min 0.37736
_exptl_absorpt_correction_type multi-scan
_exptl_absorpt_process_details 'face installed'
_exptl_crystal_colour yellow
_exptl_crystal_density_diffrn 1.287
_exptl_crystal_density_method 'not measured'
_exptl_crystal_description cube
_exptl_crystal_F_000 668
_exptl_crystal_size_max 0.19
_exptl_crystal_size_mid 0.14
_exptl_crystal_size_min 0.10
_refine_diff_density_max 1.153
_refine_diff_density_min -1.075
_refine_diff_density_rms 0.107
_refine_ls_extinction_method none
_refine_ls_goodness_of_fit_ref 1.032
_refine_ls_hydrogen_treatment mixed
_refine_ls_matrix_type full
_refine_ls_number_parameters 390
_refine_ls_number_reflns 6030
_refine_ls_number_restraints 10
_refine_ls_restrained_S_all 1.032
_refine_ls_R_factor_all 0.0929
_refine_ls_R_factor_gt 0.0655
_refine_ls_shift/su_max 0.001
_refine_ls_shift/su_mean 0.000
_refine_ls_structure_factor_coef Fsqd
_refine_ls_weighting_details 'calc w=1/[\s^2^(Fo^2^)+(0.1400P)^2^+0.0800P] where P=(Fo^2^+2Fc^2^)/3'
_refine_ls_weighting_scheme calc
_refine_ls_wR_factor_gt 0.1797
_refine_ls_wR_factor_ref 0.2249
_reflns_number_gt 4214
_reflns_number_total 6030
_reflns_threshold_expression >2sigma(I)
_cod_data_source_file c6dt00826g2.cif
_cod_data_source_block complex_1
_cod_depositor_comments 'Adding full bibliography for 7039345--7039347.cif.'
_cod_original_cell_volume 1626.57(19)
_cod_database_code 7039345

loop_
_symmetry_equiv_pos_as_xyz
'x, y, z'
'-x, -y, -z'

loop_
_atom_site_label
_atom_site_type_symbol
_atom_site_fract_x
_atom_site_fract_y
_atom_site_fract_z
_atom_site_U_iso_or_equiv
_atom_site_adp_type
_atom_site_occupancy
_atom_site_symmetry_multiplicity
_atom_site_calc_flag
_atom_site_refinement_flags
Ni2 Ni 1.0000 1.0000 0.5000 0.0341(2) Uani 1 2 d S
Ni1 Ni 1.0000 0.5000 1.0000 0.0334(2) Uani 1 2 d S
Cl1 Cl 0.66454(12) 0.15941(15) 0.98451(9) 0.0706(4) Uani 1 1 d .
Cl2 Cl 0.5173(2) 0.65470(19) 0.61925(11) 0.1008(7) Uani 1 1 d .
N1 N 0.8296(3) 0.5679(3) 0.9742(2) 0.0368(8) Uani 1 1 d .
N7 N 1.0491(3) 0.9634(3) 0.3667(2) 0.0396(8) Uani 1 1 d .
N5 N 0.8644(3) 0.9220(3) 0.5084(2) 0.0399(8) Uani 1 1 d .
N6 N 0.7212(4) 0.8150(4) 0.5436(3) 0.0503(10) Uani 1 1 d .
N3 N 1.0572(3) 0.4651(3) 0.8671(2) 0.0392(8) Uani 1 1 d .
N2 N 0.6294(4) 0.6723(4) 0.9689(3) 0.0453(9) Uani 1 1 d .
N4 N 1.1477(4) 0.4559(4) 0.7146(3) 0.0460(9) Uani 1 1 d D
N8 N 1.1450(4) 0.9153(4) 0.2188(3) 0.0470(10) Uani 1 1 d .
O1 O 0.3197(6) 0.5178(7) 0.5562(3) 0.127(2) Uani 1 1 d G
H1OB H 0.3252 0.5918 0.5507 0.190 Uiso 1 1 d G
H1OA H 0.3547 0.4818 0.5027 0.190 Uiso 1 1 d G
C21 C 0.9540(4) 0.9923(4) 0.3106(3) 0.0375(9) Uani 1 1 d .
C4 C 0.6525(4) 0.5649(4) 0.9203(3) 0.0415(10) Uani 1 1 d .
C17 C 0.6938(4) 0.8855(4) 0.4633(3) 0.0453(11) Uani 1 1 d .
C20 C 0.8118(4) 1.0391(4) 0.3587(3) 0.0418(10) Uani 1 1 d .
H20A H 0.7563 1.0421 0.3132 0.050 Uiso 1 1 calc R
H20B H 0.7943 1.1217 0.3823 0.050 Uiso 1 1 calc R
C19 C 0.7834(4) 0.9517(4) 0.4416(3) 0.0414(10) Uani 1 1 d .
C3 C 0.7376(4) 0.6733(4) 1.0007(3) 0.0410(10) Uani 1 1 d .
C7 C 0.8629(4) 0.3842(4) 0.8754(3) 0.0417(10) Uani 1 1 d .
H7A H 0.8188 0.3572 0.8323 0.050 Uiso 1 1 calc R
H7B H 0.8823 0.3194 0.9234 0.050 Uiso 1 1 calc R
C6 C 0.7771(4) 0.5004(4) 0.9232(3) 0.0387(10) Uani 1 1 d .
C11 C 1.1527(4) 0.4926(4) 0.7997(3) 0.0411(10) Uani 1 1 d .
C22 C 1.0134(4) 0.9637(4) 0.2184(3) 0.0394(10) Uani 1 1 d .
C8 C 0.9878(4) 0.4101(4) 0.8195(3) 0.0381(9) Uani 1 1 d .
O2 O 0.5639(7) 0.1202(6) 0.2229(5) 0.1128(17) Uani 1 1 d D
C12 C 1.2460(4) 0.5600(5) 0.8144(3) 0.0510(12) Uani 1 1 d .
H12A H 1.3167 0.5519 0.7578 0.061 Uiso 1 1 calc R
H12B H 1.2842 0.5235 0.8691 0.061 Uiso 1 1 calc R
C24 C 1.1657(4) 0.9149(4) 0.3076(3) 0.0430(10) Uani 1 1 d .
C5 C 0.5521(4) 0.5379(5) 0.8745(3) 0.0553(13) Uani 1 1 d .
H5A H 0.5574 0.5748 0.8109 0.083 Uiso 1 1 calc R
H5B H 0.4658 0.5715 0.9129 0.083 Uiso 1 1 calc R
H5C H 0.5686 0.4502 0.8702 0.083 Uiso 1 1 calc R
C9 C 1.0441(4) 0.4039(4) 0.7249(3) 0.0448(11) Uani 1 1 d .
C23 C 0.9599(5) 0.9743(5) 0.1291(3) 0.0593(13) Uani 1 1 d .
H23A H 0.8678 1.0167 0.1433 0.089 Uiso 1 1 calc R
H23B H 0.9718 0.8932 0.1064 0.089 Uiso 1 1 calc R
H23C H 1.0055 1.0197 0.0803 0.089 Uiso 1 1 calc R
C2 C 0.7490(5) 0.7800(5) 1.0488(4) 0.0588(13) Uani 1 1 d .
H2A H 0.7380 0.8510 1.0051 0.071 Uiso 1 1 calc R
H2B H 0.8370 0.7614 1.0613 0.071 Uiso 1 1 calc R
C16 C 0.8248(4) 0.8364(5) 0.5695(3) 0.0461(11) Uani 1 1 d .
C25 C 1.2950(4) 0.8646(5) 0.3342(4) 0.0564(13) Uani 1 1 d .
H25A H 1.3574 0.9036 0.2932 0.068 Uiso 1 1 calc R
H25B H 1.2872 0.8864 0.4003 0.068 Uiso 1 1 calc R
C18 C 0.5879(5) 0.8769(6) 0.4142(4) 0.0605(14) Uani 1 1 d .
H18A H 0.5694 0.9467 0.3712 0.091 Uiso 1 1 calc R
H18B H 0.5098 0.8763 0.4618 0.091 Uiso 1 1 calc R
H18C H 0.6168 0.8022 0.3781 0.091 Uiso 1 1 calc R
C10 C 1.0101(5) 0.3565(6) 0.6404(4) 0.0644(15) Uani 1 1 d .
H10A H 0.9818 0.2833 0.6599 0.097 Uiso 1 1 calc R
H10B H 1.0862 0.3376 0.5887 0.097 Uiso 1 1 calc R
H10C H 0.9406 0.4186 0.6189 0.097 Uiso 1 1 calc R
C15 C 0.8877(6) 0.7690(6) 0.6486(4) 0.0739(18) Uani 1 1 d .
H15A H 0.9533 0.6956 0.6211 0.089 Uiso 1 1 calc R
H15B H 0.9344 0.8210 0.6685 0.089 Uiso 1 1 calc R
C13 C 1.1771(7) 0.6971(6) 0.8326(5) 0.089(2) Uani 1 1 d .
H13A H 1.1363 0.7325 0.7797 0.133 Uiso 1 1 calc R
H13B H 1.2406 0.7392 0.8383 0.133 Uiso 1 1 calc R
H13C H 1.1113 0.7055 0.8913 0.133 Uiso 1 1 calc R
C1 C 0.6521(8) 0.8134(8) 1.1412(6) 0.120(3) Uani 1 1 d .
H1A H 0.5646 0.8327 1.1296 0.179 Uiso 1 1 calc R
H1B H 0.6644 0.8839 1.1674 0.179 Uiso 1 1 calc R
H1C H 0.6648 0.7450 1.1861 0.179 Uiso 1 1 calc R
C26 C 1.3465(10) 0.7335(9) 0.3260(10) 0.188(6) Uani 1 1 d .
H26A H 1.2765 0.6974 0.3251 0.282 Uiso 1 1 calc R
H26B H 1.3859 0.7005 0.3800 0.282 Uiso 1 1 calc R
H26C H 1.4116 0.7147 0.2672 0.282 Uiso 1 1 calc R
C14 C 0.8115(9) 0.7323(11) 0.7309(6) 0.168(5) Uani 1 1 d .
H14A H 0.7552 0.8038 0.7657 0.252 Uiso 1 1 calc R
H14B H 0.8675 0.6819 0.7709 0.252 Uiso 1 1 calc R
H14C H 0.7589 0.6855 0.7132 0.252 Uiso 1 1 calc R
H2N H 0.559(4) 0.728(4) 0.979(3) 0.039(12) Uiso 1 1 d .
H4N H 1.194(4) 0.465(5) 0.660(2) 0.065(16) Uiso 1 1 d D
H6N H 0.670(5) 0.775(5) 0.570(3) 0.052(14) Uiso 1 1 d .
H8N H 1.192(4) 0.899(3) 0.171(3) 0.019(10) Uiso 1 1 d .
H2OA H 0.583(12) 0.176(9) 0.253(7) 0.22(6) Uiso 1 1 d D
H3OA H 0.534(9) 0.141(9) 0.169(4) 0.14(4) Uiso 1 1 d D

loop_
_atom_site_aniso_label
_atom_site_aniso_U_11
_atom_site_aniso_U_22
_atom_site_aniso_U_33
_atom_site_aniso_U_23
_atom_site_aniso_U_13
_atom_site_aniso_U_12
Ni2 0.0358(4) 0.0485(5) 0.0258(4) -0.0002(3) -0.0091(3) -0.0219(4)
Ni1 0.0284(4) 0.0411(5) 0.0346(4) -0.0035(3) -0.0089(3) -0.0128(3)
Cl1 0.0464(7) 0.0964(11) 0.0560(8) -0.0136(7) -0.0023(6) -0.0019(7)
Cl2 0.1326(15) 0.1368(16) 0.0630(9) -0.0146(9) 0.0084(9) -0.1037(14)
N1 0.0316(16) 0.044(2) 0.0388(18) -0.0028(15) -0.0102(14) -0.0131(16)
N7 0.0384(18) 0.052(2) 0.038(2) 0.0049(16) -0.0168(15) -0.0220(17)
N5 0.0407(18) 0.053(2) 0.0338(18) 0.0034(15) -0.0105(14) -0.0250(18)
N6 0.056(2) 0.067(3) 0.041(2) 0.0016(18) -0.0068(17) -0.042(2)
N3 0.0325(17) 0.043(2) 0.048(2) 0.0000(16) -0.0126(15) -0.0160(16)
N2 0.0321(18) 0.051(3) 0.050(2) -0.0046(18) -0.0129(16) -0.0035(18)
N4 0.042(2) 0.068(3) 0.030(2) -0.0095(18) 0.0021(16) -0.023(2)
N8 0.047(2) 0.072(3) 0.023(2) -0.0117(18) 0.0009(17) -0.023(2)
O1 0.135(4) 0.196(6) 0.073(3) -0.043(3) 0.035(3) -0.115(5)
C21 0.044(2) 0.044(2) 0.032(2) 0.0050(17) -0.0141(17) -0.021(2)
C4 0.039(2) 0.054(3) 0.038(2) 0.0012(19) -0.0112(17) -0.020(2)
C17 0.039(2) 0.060(3) 0.044(2) -0.007(2) -0.0094(18) -0.024(2)
C20 0.040(2) 0.053(3) 0.037(2) 0.0012(19) -0.0131(18) -0.016(2)
C19 0.032(2) 0.058(3) 0.039(2) -0.0034(19) -0.0096(17) -0.019(2)
C3 0.035(2) 0.048(3) 0.040(2) -0.0021(19) -0.0097(17) -0.010(2)
C7 0.041(2) 0.046(3) 0.044(2) -0.0082(19) -0.0095(18) -0.020(2)
C6 0.034(2) 0.049(3) 0.040(2) 0.0017(18) -0.0089(17) -0.0204(19)
C11 0.033(2) 0.050(3) 0.044(2) -0.0011(19) -0.0094(17) -0.015(2)
C22 0.046(2) 0.051(3) 0.025(2) -0.0057(17) -0.0067(17) -0.019(2)
C8 0.036(2) 0.038(2) 0.046(2) -0.0056(18) -0.0137(18) -0.0135(19)
O2 0.145(5) 0.088(4) 0.116(5) 0.002(3) -0.054(4) -0.029(4)
C12 0.043(2) 0.069(3) 0.050(3) 0.004(2) -0.010(2) -0.031(2)
C24 0.041(2) 0.059(3) 0.036(2) -0.0060(19) -0.0051(18) -0.025(2)
C5 0.041(2) 0.085(4) 0.051(3) 0.000(2) -0.018(2) -0.027(3)
C9 0.043(2) 0.058(3) 0.036(2) -0.010(2) -0.0054(18) -0.019(2)
C23 0.074(3) 0.071(4) 0.036(2) -0.006(2) -0.021(2) -0.015(3)
C2 0.058(3) 0.049(3) 0.070(3) -0.015(2) -0.019(2) -0.007(2)
C16 0.053(3) 0.065(3) 0.032(2) 0.0028(19) -0.0090(18) -0.035(2)
C25 0.040(2) 0.069(4) 0.062(3) -0.014(2) -0.010(2) -0.013(2)
C18 0.049(3) 0.086(4) 0.059(3) -0.013(3) -0.017(2) -0.032(3)
C10 0.074(3) 0.080(4) 0.049(3) -0.022(3) -0.010(2) -0.032(3)
C15 0.099(4) 0.092(5) 0.056(3) 0.029(3) -0.037(3) -0.060(4)
C13 0.089(4) 0.069(4) 0.126(6) -0.001(4) -0.030(4) -0.044(4)
C1 0.124(6) 0.123(7) 0.103(6) -0.059(5) 0.024(5) -0.041(6)
C26 0.139(8) 0.086(7) 0.391(19) 0.020(9) -0.191(11) -0.017(6)
C14 0.115(7) 0.245(13) 0.135(7) 0.132(8) -0.044(5) -0.060(8)

loop_
_atom_type_symbol
_atom_type_description
_atom_type_scat_dispersion_real
_atom_type_scat_dispersion_imag
_atom_type_scat_source
C C 0.0033 0.0016 'International Tables Vol C Tables 4.2.6.8 and 6.1.1.4'
H H 0.0000 0.0000 'International Tables Vol C Tables 4.2.6.8 and 6.1.1.4'
N N 0.0061 0.0033 'International Tables Vol C Tables 4.2.6.8 and 6.1.1.4'
O O 0.0106 0.0060 'International Tables Vol C Tables 4.2.6.8 and 6.1.1.4'
Cl Cl 0.1484 0.1585 'International Tables Vol C Tables 4.2.6.8 and 6.1.1.4'
Ni Ni 0.3393 1.1124 'International Tables Vol C Tables 4.2.6.8 and 6.1.1.4'

loop_
_geom_angle_atom_site_label_1
_geom_angle_atom_site_label_2
_geom_angle_atom_site_label_3
_geom_angle
_geom_angle_site_symmetry_1
_geom_angle_site_symmetry_3
N5 Ni2 N5 179.999(1) 2_776 .
N5 Ni2 N7 92.62(13) 2_776 .
N5 Ni2 N7 87.38(13) . .
N5 Ni2 N7 87.39(13) 2_776 2_776
N5 Ni2 N7 92.61(13) . 2_776
N7 Ni2 N7 180.0(2) . 2_776
N3 Ni1 N3 180.00(7) 2_767 .
N3 Ni1 N1 86.64(13) 2_767 2_767
N3 Ni1 N1 93.36(13) . 2_767
N3 Ni1 N1 93.36(13) 2_767 .
N3 Ni1 N1 86.64(13) . .
N1 Ni1 N1 180.0(2) 2_767 .
C3 N1 C6 107.7(3) . .
C3 N1 Ni1 132.0(3) . .
C6 N1 Ni1 120.2(3) . .
C24 N7 C21 107.1(3) . .
C24 N7 Ni2 132.9(3) . .
C21 N7 Ni2 119.9(3) . .
C16 N5 C19 107.2(3) . .
C16 N5 Ni2 132.7(3) . .
C19 N5 Ni2 120.1(3) . .
C16 N6 C17 110.2(4) . .
C11 N3 C8 106.6(3) . .
C11 N3 Ni1 131.9(3) . .
C8 N3 Ni1 121.2(3) . .
C3 N2 C4 109.9(4) . .
C11 N4 C9 109.8(3) . .
C24 N8 C22 110.4(4) . .
C22 C21 N7 108.8(4) . .
C22 C21 C20 131.9(4) . .
N7 C21 C20 119.2(3) . .
C6 C4 N2 105.9(3) . .
C6 C4 C5 131.4(4) . .
N2 C4 C5 122.6(4) . .
C19 C17 N6 105.5(4) . .
C19 C17 C18 131.8(4) . .
N6 C17 C18 122.7(4) . .
C21 C20 C19 107.7(4) . .
C17 C19 N5 109.0(4) . .
C17 C19 C20 131.8(4) . .
N5 C19 C20 119.1(3) . .
N1 C3 N2 107.8(4) . .
N1 C3 C2 128.4(4) . .
N2 C3 C2 123.5(4) . .
C6 C7 C8 107.9(3) . .
C4 C6 N1 108.6(4) . .
C4 C6 C7 131.4(4) . .
N1 C6 C7 119.7(3) . .
N4 C11 N3 109.2(3) . .
N4 C11 C12 124.4(4) . .
N3 C11 C12 126.3(4) . .
C21 C22 N8 105.7(4) . .
C21 C22 C23 131.6(4) . .
N8 C22 C23 122.7(4) . .
C9 C8 N3 108.8(3) . .
C9 C8 C7 132.1(4) . .
N3 C8 C7 118.6(3) . .
C11 C12 C13 111.3(4) . .
N8 C24 N7 108.0(4) . .
N8 C24 C25 124.4(4) . .
N7 C24 C25 127.5(4) . .
C8 C9 N4 105.5(4) . .
C8 C9 C10 131.9(4) . .
N4 C9 C10 122.5(4) . .
C3 C2 C1 114.2(5) . .
N5 C16 N6 108.1(4) . .
N5 C16 C15 127.1(4) . .
N6 C16 C15 124.7(4) . .
C26 C25 C24 114.4(5) . .
C14 C15 C16 119.9(6) . .

loop_
_geom_bond_atom_site_label_1
_geom_bond_atom_site_label_2
_geom_bond_distance
_geom_bond_site_symmetry_2
Ni2 N5 1.894(3) 2_776
Ni2 N5 1.894(3) .
Ni2 N7 1.897(3) .
Ni2 N7 1.897(3) 2_776
Ni1 N3 1.890(3) 2_767
Ni1 N3 1.890(3) .
Ni1 N1 1.895(3) 2_767
Ni1 N1 1.895(3) .
N1 C3 1.337(5) .
N1 C6 1.397(5) .
N7 C24 1.346(5) .
N7 C21 1.394(5) .
N5 C16 1.343(5) .
N5 C19 1.393(5) .
N6 C16 1.345(5) .
N6 C17 1.376(6) .
N3 C11 1.333(5) .
N3 C8 1.404(5) .
N2 C3 1.351(5) .
N2 C4 1.378(6) .
N4 C11 1.328(5) .
N4 C9 1.384(5) .
N8 C24 1.332(6) .
N8 C22 1.376(6) .
C21 C22 1.346(5) .
C21 C20 1.500(6) .
C4 C6 1.350(6) .
C4 C5 1.497(5) .
C17 C19 1.355(5) .
C17 C18 1.499(6) .
C20 C19 1.508(6) .
C3 C2 1.481(6) .
C7 C6 1.490(6) .
C7 C8 1.502(5) .
C11 C12 1.483(5) .
C22 C23 1.494(6) .
C8 C9 1.345(6) .
C12 C13 1.531(8) .
C24 C25 1.477(7) .
C9 C10 1.510(6) .
C2 C1 1.487(8) .
C16 C15 1.489(7) .
C25 C26 1.430(10) .
C15 C14 1.380(8) .
